data_4109799
loop_
_publ_author_name
'Edwin Otten'
'Auke Meetsma'
'Bart Hessen'

_publ_contact_author_address
;
     Crystal Structure Center, Chemical Physics,
     Zernike Institute for Advanced Materials,
     University of Groningen,
     Nijenborgh 4,
     NL-9747 AG Groningen, The Netherlands.
;
_publ_contact_author_email A.Meetsma@rug.nl
_publ_contact_author_fax '+31 50 3634441'
_publ_contact_author_name
;
   Drs. A. Meetsma
;
_publ_contact_author_phone '+31 50 3634368'
_publ_section_title
;
 Structure and Reactivity of the \b-Agostic [ansa-Cp-arene]Ta(nPr) Cation:
 Ambivalent Behavior Induced by Intramolecular Arene Coordination
;
_journal_name_full 'Journal of the American Chemical Society'
_journal_page_first 10100
_journal_page_last 10101
_journal_paper_doi 10.1021/ja073956j
_journal_volume 129
_journal_year 2007
_chemical_compound_source 'see text'
_chemical_formula_moiety 'C20 H28 O Ta, C24 B F20'
_chemical_formula_sum 'C44 H28 B F20 O Ta'
_chemical_formula_weight 1144.43
_chemical_name_systematic ?
_space_group_IT_number 14
_symmetry_cell_setting monoclinic
_symmetry_Int_Tables_number 14
_symmetry_space_group_name_Hall '-P 2ybc'
_symmetry_space_group_name_H-M 'P 1 21/c 1'
_atom_sites_solution_hydrogens geom
_atom_sites_solution_primary heavy
_atom_sites_solution_secondary direct
_audit_creation_date '2007-02-20  14:34:39'
_audit_creation_method
;
 PLATON <TABLE ACC> option    (version ::  30107)
 SHELXL97-2 & Manual Editing 
;
_audit_update_record
;
 ?
;
_cell_angle_alpha 90
_cell_angle_beta 110.293(5)
_cell_angle_gamma 90
_cell_formula_units_Z 4
_cell_length_a 18.087(6)
_cell_length_b 11.022(4)
_cell_length_c 21.191(7)
_cell_measurement_reflns_used 9066
_cell_measurement_temperature 100(1)
_cell_measurement_theta_max 28.23
_cell_measurement_theta_min 2.71
_cell_volume 3962(2)
_computing_cell_refinement 'SAINTPLUS, Version 6.45, (Bruker, 2006)'
_computing_data_collection 'SMART, Version 5.632, (Bruker, 2005)'
_computing_data_reduction 'SAINTPLUS, Version 6.45, (Bruker, 2006)'
_computing_molecular_graphics
;
 PLUTO (Meetsma, 2007) 
 PLATON (Spek, 2003)
;
_computing_publication_material 'PLATON (Spek, 2003)'
_computing_structure_refinement 'SHELXL-97 (Sheldrick, 1997)'
_computing_structure_solution
;
 DIRDIF-99 (Beurskens et al., 1999)
;
_diffrn_ambient_temperature 100(1)
_diffrn_detector_area_resol_mean 66.06
_diffrn_measured_fraction_theta_full 0.993
_diffrn_measured_fraction_theta_max 0.989
_diffrn_measurement_device_type
;
  Bruker Smart Apex; CCD area detector 
;
_diffrn_measurement_method '\f and \w scans'
_diffrn_radiation_detector
;
  CCD area-detector
;
_diffrn_radiation_monochromator 'parallel mounted graphite'
_diffrn_radiation_source 'fine focus sealed Siemens Mo tube '
_diffrn_radiation_type MoK\a
_diffrn_radiation_wavelength 0.71073
_diffrn_reflns_av_R_equivalents 0.1352
_diffrn_reflns_av_sigmaI/netI 0.1514
_diffrn_reflns_limit_h_max 22
_diffrn_reflns_limit_h_min -22
_diffrn_reflns_limit_k_max 13
_diffrn_reflns_limit_k_min -12
_diffrn_reflns_limit_l_max 25
_diffrn_reflns_limit_l_min -26
_diffrn_reflns_number 27334
_diffrn_reflns_reduction_process
;
 Intensity data were corrected for Lorentz and polarization
  effects, decay and absorption and reduced to F~o~^2^
  using SAINT (Bruker, 2006) and SADABS (Sheldrick, 2006)
;
_diffrn_reflns_theta_full 25.00
_diffrn_reflns_theta_max 26.02
_diffrn_reflns_theta_min 2.71
_diffrn_standards_number 0
_exptl_absorpt_coefficient_mu 2.907
_exptl_absorpt_correction_T_max 0.8647
_exptl_absorpt_correction_T_min 0.3551
_exptl_absorpt_correction_type multi-scan
_exptl_absorpt_process_details '(SADABS, (Sheldrick, 2006))'
_exptl_crystal_colour pink
_exptl_crystal_density_diffrn 1.918
_exptl_crystal_description platelet
_exptl_crystal_F_000 2232
_exptl_crystal_size_max 0.47
_exptl_crystal_size_mid 0.22
_exptl_crystal_size_min 0.045
_refine_diff_density_max 3.335
_refine_diff_density_min -2.905
_refine_diff_density_rms 0.244
_refine_ls_extinction_method none
_refine_ls_goodness_of_fit_ref 0.936
_refine_ls_hydrogen_treatment mixed
_refine_ls_matrix_type full
_refine_ls_number_parameters 612
_refine_ls_number_reflns 7730
_refine_ls_number_restraints 2
_refine_ls_restrained_S_all 0.936
_refine_ls_R_factor_all 0.1214
_refine_ls_R_factor_gt 0.0411
_refine_ls_shift/su_max 0.001
_refine_ls_shift/su_mean 0.000
_refine_ls_structure_factor_coef Fsqd
_refine_ls_weighting_details 'calc w=1/[\s^2^(Fo^2^)+(0.0402P)^2^+0.0P] where P=(Fo^2^+2Fc^2^)/3'
_refine_ls_weighting_scheme calc
_refine_ls_wR_factor_gt 0.0792
_refine_ls_wR_factor_ref 0.1082
_reflns_number_gt 4445
_reflns_number_total 7730
_reflns_threshold_expression I>2\s(I)
_cod_data_source_file ja073956jsi20070717_081829.cif
_cod_data_source_block DATNAM
_cod_original_sg_symbol_H-M 'P 21/c'
_cod_database_code 4109799
_vrn_publ_code_frame_time_sec 30.0
_vrn_publ_code_meas_time_hour 17.8

loop_
_symmetry_equiv_pos_site_id
_symmetry_equiv_pos_as_xyz
1 x,y,z
2 -x,1/2+y,1/2-z
3 -x,-y,-z
4 x,1/2-y,1/2+z

loop_
_atom_site_aniso_label
_atom_site_aniso_U_11
_atom_site_aniso_U_22
_atom_site_aniso_U_33
_atom_site_aniso_U_23
_atom_site_aniso_U_13
_atom_site_aniso_U_12
Ta1 0.0191(2) 0.0217(2) 0.0159(2) -0.0004(2) 0.0089(1) 0.0004(2)
O1 0.024(3) 0.023(3) 0.020(3) -0.002(3) 0.012(3) 0.008(2)
C11 0.019(4) 0.019(4) 0.020(5) -0.004(4) 0.009(4) -0.010(3)
C12 0.022(5) 0.030(5) 0.022(5) -0.005(4) 0.014(4) -0.008(4)
C13 0.027(5) 0.011(4) 0.021(5) -0.002(4) 0.008(4) -0.008(3)
C14 0.028(5) 0.026(5) 0.031(6) 0.007(4) 0.017(4) 0.005(4)
C15 0.017(4) 0.027(4) 0.015(4) -0.002(4) 0.013(3) -0.003(3)
C16 0.019(4) 0.026(5) 0.012(5) -0.001(4) 0.005(4) -0.002(3)
C17 0.023(5) 0.029(5) 0.026(6) -0.003(4) 0.003(4) -0.004(4)
C18 0.016(4) 0.028(5) 0.033(6) -0.006(4) 0.002(4) 0.003(3)
C19 0.024(5) 0.025(5) 0.016(5) -0.006(4) 0.008(4) -0.002(4)
C110 0.015(4) 0.019(4) 0.021(5) 0.003(4) 0.001(4) 0.004(3)
C111 0.024(5) 0.021(5) 0.018(5) 0.000(4) 0.006(4) -0.002(3)
C112 0.021(4) 0.025(5) 0.012(5) 0.009(4) 0.001(4) 0.010(3)
C113 0.012(4) 0.023(5) 0.028(6) 0.005(4) 0.009(4) 0.001(3)
C114 0.023(5) 0.016(4) 0.022(5) 0.000(4) 0.009(4) 0.000(3)
C115 0.030(5) 0.018(4) 0.019(5) -0.002(4) 0.011(4) -0.001(3)
C116 0.024(5) 0.031(5) 0.022(5) -0.003(4) 0.013(4) -0.003(4)
C117 0.025(5) 0.035(5) 0.016(5) 0.013(4) -0.003(4) 0.016(4)
C118 0.028(5) 0.053(6) 0.026(6) 0.010(5) 0.011(5) -0.001(4)
C119 0.027(5) 0.033(5) 0.035(6) -0.008(4) 0.017(5) -0.001(4)
C120 0.030(5) 0.041(5) 0.015(5) -0.008(4) 0.007(4) 0.004(4)
F22 0.029(3) 0.025(3) 0.024(3) -0.007(2) 0.014(2) -0.0016(19)
F23 0.031(3) 0.033(3) 0.027(3) -0.006(2) 0.011(2) -0.012(2)
F24 0.026(3) 0.043(3) 0.024(3) 0.000(2) 0.012(2) -0.008(2)
F25 0.028(3) 0.044(3) 0.022(3) -0.008(2) 0.014(2) 0.002(2)
F26 0.032(3) 0.027(3) 0.029(3) -0.009(2) 0.019(2) -0.004(2)
F28 0.025(3) 0.040(3) 0.022(3) 0.000(2) 0.011(2) -0.005(2)
F29 0.047(3) 0.041(3) 0.032(3) 0.001(2) 0.033(3) 0.001(2)
F210 0.064(3) 0.039(3) 0.014(3) -0.004(2) 0.022(3) 0.001(2)
F211 0.041(3) 0.049(3) 0.017(3) 0.000(2) 0.002(2) 0.002(2)
F212 0.019(2) 0.039(3) 0.020(3) 0.002(2) 0.006(2) 0.0039(19)
F214 0.027(2) 0.030(3) 0.016(3) -0.003(2) 0.009(2) 0.000(2)
F215 0.032(3) 0.029(3) 0.017(3) 0.003(2) 0.010(2) -0.003(2)
F216 0.026(3) 0.029(3) 0.028(3) 0.004(2) 0.008(2) 0.004(2)
F217 0.029(3) 0.028(3) 0.025(3) 0.000(2) 0.013(2) 0.007(2)
F218 0.031(3) 0.025(3) 0.017(3) -0.001(2) 0.009(2) 0.0056(19)
F220 0.023(3) 0.026(3) 0.027(3) 0.003(2) 0.006(2) 0.006(2)
F221 0.045(3) 0.022(3) 0.048(3) 0.002(2) 0.017(3) 0.017(2)
F222 0.050(3) 0.028(3) 0.044(3) -0.010(2) 0.031(3) -0.013(2)
F223 0.033(3) 0.038(3) 0.041(3) -0.015(2) 0.018(3) -0.015(2)
F224 0.020(3) 0.028(3) 0.030(3) 0.000(2) 0.009(2) -0.002(2)
C21 0.019(4) 0.021(5) 0.018(5) 0.002(4) 0.008(4) 0.001(3)
C22 0.022(4) 0.023(5) 0.017(5) 0.002(4) 0.010(4) 0.000(3)
C23 0.024(5) 0.018(5) 0.014(5) -0.001(4) -0.001(4) -0.007(3)
C24 0.016(4) 0.032(5) 0.018(5) 0.006(4) 0.007(4) -0.002(4)
C25 0.020(4) 0.031(5) 0.013(4) 0.001(4) 0.009(4) -0.001(4)
C26 0.019(4) 0.019(4) 0.011(4) 0.004(4) 0.003(4) 0.000(3)
C27 0.026(5) 0.018(5) 0.020(5) 0.001(4) 0.009(4) -0.002(3)
C28 0.024(5) 0.020(5) 0.019(5) 0.003(4) 0.006(4) 0.000(3)
C29 0.032(5) 0.027(5) 0.025(6) 0.001(4) 0.020(5) -0.001(4)
C210 0.053(6) 0.025(5) 0.022(6) -0.002(4) 0.023(5) -0.003(4)
C211 0.033(5) 0.030(5) 0.015(5) 0.001(4) 0.006(4) 0.002(4)
C212 0.026(5) 0.026(5) 0.020(5) -0.001(4) 0.011(4) -0.002(4)
C213 0.023(4) 0.024(5) 0.017(5) -0.002(4) 0.013(4) -0.007(3)
C214 0.020(4) 0.023(5) 0.018(5) -0.004(4) 0.010(4) -0.004(3)
C215 0.018(4) 0.034(5) 0.003(5) -0.002(4) 0.001(4) -0.004(4)
C216 0.018(4) 0.027(5) 0.022(5) 0.005(4) 0.009(4) 0.002(4)
C217 0.024(5) 0.016(4) 0.019(5) -0.006(4) 0.011(4) 0.001(3)
C218 0.020(4) 0.023(5) 0.013(5) 0.004(4) 0.006(4) -0.002(4)
C219 0.022(5) 0.027(5) 0.013(5) -0.003(4) 0.014(4) -0.003(3)
C220 0.019(5) 0.029(5) 0.017(5) 0.001(4) 0.009(4) -0.004(4)
C221 0.032(5) 0.034(6) 0.032(6) -0.002(4) 0.025(5) 0.002(4)
C222 0.038(6) 0.018(5) 0.039(6) -0.009(4) 0.028(5) -0.012(4)
C223 0.023(5) 0.031(5) 0.024(5) -0.004(4) 0.013(4) -0.013(4)
C224 0.020(5) 0.027(5) 0.021(5) 0.004(4) 0.014(4) 0.001(4)
B2 0.021(5) 0.024(6) 0.017(6) -0.002(4) 0.010(4) -0.002(4)

loop_
_atom_site_label
_atom_site_type_symbol
_atom_site_thermal_displace_type
_atom_site_fract_x
_atom_site_fract_y
_atom_site_fract_z
_atom_site_occupancy
_atom_site_U_iso_or_equiv
Ta1 Ta Uani 0.23643(2) 0.23018(3) 0.30591(2) 1.000 0.0181(1)
O1 O Uani 0.3365(3) 0.1205(4) 0.3037(3) 1.000 0.0212(17)
C11 C Uani 0.1112(4) 0.1908(7) 0.3075(4) 1.000 0.019(3)
C12 C Uani 0.1522(4) 0.0783(7) 0.3260(4) 1.000 0.023(3)
C13 C Uani 0.1718(4) 0.0359(6) 0.2716(4) 1.000 0.020(3)
C14 C Uani 0.1463(4) 0.1227(7) 0.2185(4) 1.000 0.027(3)
C15 C Uani 0.1049(4) 0.2181(7) 0.2388(4) 1.000 0.018(2)
C16 C Uani 0.0907(4) 0.3436(7) 0.2088(4) 1.000 0.019(3)
C17 C Uani 0.0738(4) 0.3430(7) 0.1329(4) 1.000 0.027(3)
C18 C Uani 0.0229(4) 0.4105(7) 0.2223(4) 1.000 0.027(3)
C19 C Uani 0.1730(4) 0.3933(7) 0.2488(4) 1.000 0.021(3)
C110 C Uani 0.1908(4) 0.4305(6) 0.3173(4) 1.000 0.020(3)
C111 C Uani 0.2671(4) 0.4277(7) 0.3630(4) 1.000 0.021(3)
C112 C Uani 0.3275(4) 0.3882(6) 0.3388(4) 1.000 0.021(3)
C113 C Uani 0.3146(4) 0.3806(7) 0.2685(4) 1.000 0.021(3)
C114 C Uani 0.2389(4) 0.3805(6) 0.2243(4) 1.000 0.020(3)
C115 C Uani 0.2869(4) 0.4642(7) 0.4350(4) 1.000 0.022(3)
C116 C Uani 0.3856(4) 0.3684(7) 0.2468(4) 1.000 0.024(3)
C117 C Uani 0.3896(4) 0.0540(7) 0.3618(4) 1.000 0.028(3)
C118 C Uani 0.4613(5) 0.0329(8) 0.3425(4) 1.000 0.035(3)
C119 C Uani 0.4306(4) 0.0232(7) 0.2665(4) 1.000 0.030(3)
C120 C Uani 0.3431(4) 0.0628(8) 0.2436(4) 1.000 0.029(3)
F22 F Uani 0.3388(2) 0.9181(3) 0.1211(2) 1.000 0.0247(17)
F23 F Uani 0.4684(2) 0.9958(4) 0.1021(2) 1.000 0.0301(17)
F24 F Uani 0.5265(2) 0.8743(4) 0.0165(2) 1.000 0.0301(17)
F25 F Uani 0.4517(2) 0.6716(4) -0.0467(2) 1.000 0.0299(17)
F26 F Uani 0.3238(2) 0.5904(4) -0.0285(2) 1.000 0.0271(17)
F28 F Uani 0.1224(3) 0.6909(4) 0.1236(2) 1.000 0.0283(17)
F29 F Uani 0.1333(3) 0.7005(4) 0.2519(2) 1.000 0.0349(17)
F210 F Uani 0.2783(3) 0.7109(4) 0.3514(2) 1.000 0.0368(17)
F211 F Uani 0.4104(3) 0.7051(4) 0.3175(2) 1.000 0.0378(17)
F212 F Uani 0.4013(2) 0.7020(4) 0.1907(2) 1.000 0.0262(16)
F214 F Uani 0.1703(2) 0.7085(4) -0.0775(2) 1.000 0.0239(16)
F215 F Uani 0.0657(2) 0.8685(4) -0.1519(2) 1.000 0.0256(17)
F216 F Uani 0.0212(2) 1.0618(4) -0.0936(2) 1.000 0.0280(17)
F217 F Uani 0.0821(2) 1.0870(4) 0.0434(2) 1.000 0.0264(17)
F218 F Uani 0.1828(2) 0.9284(4) 0.1190(2) 1.000 0.0242(17)
F220 F Uani 0.3515(2) 0.4986(4) 0.1009(2) 1.000 0.0260(17)
F221 F Uani 0.3204(3) 0.2673(4) 0.0615(2) 1.000 0.0381(17)
F222 F Uani 0.1728(3) 0.2018(4) -0.0182(2) 1.000 0.0368(17)
F223 F Uani 0.0539(3) 0.3685(4) -0.0508(2) 1.000 0.0360(17)
F224 F Uani 0.0825(2) 0.5954(4) -0.0098(2) 1.000 0.0259(17)
C21 C Uani 0.3259(4) 0.7454(6) 0.0509(4) 1.000 0.019(3)
C22 C Uani 0.3653(4) 0.8514(7) 0.0794(4) 1.000 0.020(3)
C23 C Uani 0.4319(4) 0.8942(7) 0.0701(4) 1.000 0.021(3)
C24 C Uani 0.4618(4) 0.8336(7) 0.0273(4) 1.000 0.022(3)
C25 C Uani 0.4235(4) 0.7324(7) -0.0046(4) 1.000 0.021(3)
C26 C Uani 0.3572(4) 0.6907(7) 0.0067(4) 1.000 0.017(2)
C27 C Uani 0.2610(4) 0.7030(6) 0.1497(4) 1.000 0.021(3)
C28 C Uani 0.1951(4) 0.6975(6) 0.1699(4) 1.000 0.021(3)
C29 C Uani 0.1995(5) 0.7008(7) 0.2368(4) 1.000 0.025(3)
C210 C Uani 0.2722(5) 0.7050(7) 0.2861(4) 1.000 0.031(3)
C211 C Uani 0.3393(5) 0.7047(7) 0.2687(4) 1.000 0.027(3)
C212 C Uani 0.3312(4) 0.7019(7) 0.2018(4) 1.000 0.023(3)
C213 C Uani 0.1805(4) 0.8044(6) 0.0255(4) 1.000 0.020(3)
C214 C Uani 0.1487(4) 0.7997(7) -0.0442(4) 1.000 0.019(3)
C215 C Uani 0.0955(4) 0.8821(7) -0.0843(4) 1.000 0.019(3)
C216 C Uani 0.0718(4) 0.9793(7) -0.0557(4) 1.000 0.022(3)
C217 C Uani 0.1036(4) 0.9909(7) 0.0135(4) 1.000 0.019(3)
C218 C Uani 0.1546(4) 0.9064(7) 0.0509(4) 1.000 0.019(3)
C219 C Uani 0.2197(4) 0.5618(7) 0.0446(4) 1.000 0.019(3)
C220 C Uani 0.2760(4) 0.4690(7) 0.0626(4) 1.000 0.021(3)
C221 C Uani 0.2624(5) 0.3498(8) 0.0435(4) 1.000 0.029(3)
C222 C Uani 0.1869(5) 0.3179(7) 0.0035(4) 1.000 0.028(3)
C223 C Uani 0.1279(5) 0.4011(7) -0.0128(4) 1.000 0.025(3)
C224 C Uani 0.1445(4) 0.5199(7) 0.0083(4) 1.000 0.021(3)
B2 B Uani 0.2468(5) 0.7042(8) 0.0675(5) 1.000 0.020(3)
H115' H Uiso 0.32282 0.40431 0.46414 1.000 0.0327
H115" H Uiso 0.23851 0.46817 0.44581 1.000 0.0327
H116' H Uiso 0.42240 0.30916 0.27570 1.000 0.0366
H116" H Uiso 0.41188 0.44719 0.25072 1.000 0.0366
H117' H Uiso 0.40286 0.10289 0.40346 1.000 0.0339
H118' H Uiso 0.49872 0.10143 0.35747 1.000 0.0427
H119' H Uiso 0.46073 0.07705 0.24687 1.000 0.0360
H120' H Uiso 0.30747 -0.00804 0.22971 1.000 0.0344
H10 H Uiso 0.268(3) 0.209(6) 0.3952(7) 1.000 0.06(3)
H11 H Uiso 0.09146 0.23928 0.33517 1.000 0.0227
H12 H Uiso 0.16413 0.03886 0.36826 1.000 0.0274
H13 H Uiso 0.19780 -0.03843 0.27021 1.000 0.0233
H14 H Uiso 0.15505 0.11834 0.17688 1.000 0.0318
H17 H Uiso 0.11564 0.29847 0.12330 1.000 0.0411
H17' H Uiso 0.07205 0.42666 0.11675 1.000 0.0411
H17" H Uiso 0.02302 0.30351 0.11001 1.000 0.0411
H18 H Uiso -0.02755 0.37462 0.19466 1.000 0.0406
H18' H Uiso 0.02379 0.49642 0.21071 1.000 0.0406
H18" H Uiso 0.02927 0.40291 0.26994 1.000 0.0406
H110 H Uiso 0.14931 0.45762 0.33160 1.000 0.0235
H112 H Uiso 0.37759 0.36645 0.37025 1.000 0.0247
H114 H Uiso 0.22894 0.37203 0.17742 1.000 0.0238
H115 H Uiso 0.31240 0.54398 0.44218 1.000 0.0327
H116 H Uiso 0.36856 0.34079 0.19997 1.000 0.0366
H117 H Uiso 0.36590 -0.02376 0.36844 1.000 0.0339
H118 H Uiso 0.48848 -0.04279 0.36312 1.000 0.0427
H119 H Uiso 0.43499 -0.06123 0.25226 1.000 0.0360
H120 H Uiso 0.33048 0.12089 0.20565 1.000 0.0344

loop_
_atom_type_symbol
_atom_type_description
_atom_type_scat_dispersion_real
_atom_type_scat_dispersion_imag
_atom_type_scat_source
Ta Ta -0.7052 6.5227 'International Tables Vol C Tables 4.2.6.8 and 6.1.1.4'
O O 0.0106 0.0060 'International Tables Vol C Tables 4.2.6.8 and 6.1.1.4'
F F 0.0171 0.0103 'International Tables Vol C Tables 4.2.6.8 and 6.1.1.4'
B B 0.0013 0.0007 'International Tables Vol C Tables 4.2.6.8 and 6.1.1.4'
H H 0.0000 0.0000 'International Tables Vol C Tables 4.2.6.8 and 6.1.1.4'
C C 0.0033 0.0016 'International Tables Vol C Tables 4.2.6.8 and 6.1.1.4'

loop_
_geom_angle_atom_site_label_1
_geom_angle_atom_site_label_2
_geom_angle_atom_site_label_3
_geom_angle
_geom_angle_publ_flag
O1 Ta1 C11 135.7(2) yes
O1 Ta1 C12 101.5(2) yes
O1 Ta1 C13 79.8(2) yes
O1 Ta1 C14 93.3(2) yes
O1 Ta1 C15 129.5(2) yes
O1 Ta1 C19 134.5(2) yes
O1 Ta1 C110 145.7(2) yes
O1 Ta1 C111 116.9(2) yes
O1 Ta1 C112 85.1(2) yes
O1 Ta1 C113 78.2(2) yes
O1 Ta1 C114 98.2(2) yes
C11 Ta1 C12 35.2(3) yes
C11 Ta1 C13 57.8(3) yes
C11 Ta1 C14 59.8(3) yes
C11 Ta1 C15 36.5(3) yes
C11 Ta1 C19 80.7(3) yes
C11 Ta1 C110 78.4(3) yes
C11 Ta1 C111 102.3(3) yes
C11 Ta1 C112 136.7(3) yes
C11 Ta1 C113 142.9(3) yes
C11 Ta1 C114 113.7(3) yes
C12 Ta1 C13 33.7(3) yes
C12 Ta1 C14 58.2(3) yes
C12 Ta1 C15 59.2(3) yes
C12 Ta1 C19 114.6(3) yes
C12 Ta1 C110 111.3(3) yes
C12 Ta1 C111 125.4(3) yes
C12 Ta1 C112 153.5(3) yes
C12 Ta1 C113 172.1(3) yes
C12 Ta1 C114 141.2(3) yes
C13 Ta1 C14 34.9(3) yes
C13 Ta1 C15 58.6(3) yes
C13 Ta1 C19 116.2(3) yes
C13 Ta1 C110 134.1(3) yes
C13 Ta1 C111 158.7(3) yes
C13 Ta1 C112 164.9(3) yes
C13 Ta1 C113 139.7(3) yes
C13 Ta1 C114 121.3(3) yes
C14 Ta1 C15 36.2(3) yes
C14 Ta1 C19 83.8(3) yes
C14 Ta1 C110 112.3(3) yes
C14 Ta1 C111 145.1(3) yes
C14 Ta1 C112 147.9(3) yes
C14 Ta1 C113 114.0(3) yes
C14 Ta1 C114 87.8(3) yes
C15 Ta1 C19 59.4(3) yes
C15 Ta1 C110 78.4(3) yes
C15 Ta1 C111 111.2(3) yes
C15 Ta1 C112 134.1(3) yes
C15 Ta1 C113 114.9(3) yes
C15 Ta1 C114 82.5(3) yes
C19 Ta1 C110 35.8(3) yes
C19 Ta1 C111 62.8(3) yes
C19 Ta1 C112 74.9(3) yes
C19 Ta1 C113 62.2(3) yes
C19 Ta1 C114 36.4(3) yes
C110 Ta1 C111 33.1(3) yes
C110 Ta1 C112 60.9(3) yes
C110 Ta1 C113 70.8(3) yes
C110 Ta1 C114 62.1(3) yes
C111 Ta1 C112 34.5(3) yes
C111 Ta1 C113 60.6(3) yes
C111 Ta1 C114 71.7(3) yes
C112 Ta1 C113 34.4(3) yes
C112 Ta1 C114 60.9(3) yes
C113 Ta1 C114 32.4(3) yes
C15 Ta1 H10 121.7(18) no
C19 Ta1 H10 126(2) no
C110 Ta1 H10 91(2) no
C111 Ta1 H10 70(2) no
C112 Ta1 H10 81(2) no
C113 Ta1 H10 114.6(19) no
C114 Ta1 H10 140(2) no
C12 Ta1 H10 73.2(19) no
C13 Ta1 H10 98(2) no
C14 Ta1 H10 131(2) no
C11 Ta1 H10 85.2(18) no
O1 Ta1 H10 89.3(19) no
Ta1 O1 C120 125.1(5) yes
Ta1 O1 C117 124.2(5) yes
C117 O1 C120 106.6(5) yes
C12 C11 C15 107.9(7) no
Ta1 C11 C15 71.6(4) yes
Ta1 C11 C12 75.5(5) yes
C11 C12 C13 108.7(7) no
Ta1 C12 C11 69.3(4) yes
Ta1 C12 C13 74.3(4) yes
Ta1 C13 C14 68.6(4) yes
C12 C13 C14 108.7(6) no
Ta1 C13 C12 72.1(4) yes
Ta1 C14 C13 76.6(4) yes
Ta1 C14 C15 71.5(4) yes
C13 C14 C15 108.3(7) no
Ta1 C15 C14 72.3(4) yes
Ta1 C15 C16 101.2(5) yes
C11 C15 C14 106.3(7) no
Ta1 C15 C11 71.9(4) yes
C11 C15 C16 123.8(7) no
C14 C15 C16 125.1(7) no
C18 C16 C19 114.1(6) no
C17 C16 C18 108.4(6) no
C17 C16 C19 112.6(6) no
C15 C16 C17 112.5(6) no
C15 C16 C18 113.0(6) no
C15 C16 C19 96.0(6) no
C16 C19 C110 119.7(7) no
C16 C19 C114 121.5(7) no
C110 C19 C114 117.6(7) no
Ta1 C19 C114 77.7(4) yes
Ta1 C19 C16 103.2(5) yes
Ta1 C19 C110 77.9(4) yes
Ta1 C110 C19 66.4(4) yes
Ta1 C110 C111 75.9(4) yes
C19 C110 C111 121.4(7) no
C110 C111 C112 117.2(7) no
C15 C11 H11 126.00 no
C110 C111 C115 122.4(7) no
C112 C111 C115 120.4(7) no
Ta1 C111 C110 71.1(4) yes
Ta1 C111 C112 67.9(4) yes
Ta1 C111 C115 132.3(5) yes
Ta1 C11 H11 119.00 no
C12 C11 H11 126.00 no
Ta1 C112 C111 77.6(4) yes
Ta1 C112 C113 78.6(4) yes
C111 C112 C113 121.6(7) no
C13 C12 H12 126.00 no
C11 C12 H12 126.00 no
Ta1 C12 H12 122.00 no
Ta1 C113 C116 132.5(5) yes
Ta1 C113 C114 70.8(4) yes
C114 C113 C116 123.1(7) no
C112 C113 C114 118.6(7) no
C112 C113 C116 118.3(7) no
Ta1 C113 C112 67.1(4) yes
Ta1 C13 H13 125.00 no
C12 C13 H13 126.00 no
C14 C13 H13 126.00 no
Ta1 C14 H14 118.00 no
Ta1 C114 C19 65.9(4) yes
Ta1 C114 C113 76.8(5) yes
C19 C114 C113 120.2(7) no
C13 C14 H14 126.00 no
C15 C14 H14 126.00 no
O1 C117 C118 102.9(6) yes
C16 C17 H17 109.00 no
H17 C17 H17" 109.00 no
H17' C17 H17" 110.00 no
H17 C17 H17' 109.00 no
C16 C17 H17' 109.00 no
C16 C17 H17" 109.00 no
C16 C18 H18 109.00 no
C117 C118 C119 105.5(7) no
C16 C18 H18" 110.00 no
H18 C18 H18' 109.00 no
C16 C18 H18' 109.00 no
H18' C18 H18" 110.00 no
H18 C18 H18" 109.00 no
C118 C119 C120 105.7(7) no
O1 C120 C119 103.4(6) yes
Ta1 C110 H110 131.00 no
C19 C110 H110 119.00 no
C111 C110 H110 119.00 no
Ta1 C112 H112 115.00 no
C111 C112 H112 119.00 no
C113 C112 H112 119.00 no
Ta1 C114 H114 130.00 no
C19 C114 H114 120.00 no
C113 C114 H114 120.00 no
C111 C115 H115' 109.00 no
C111 C115 H115" 109.00 no
C111 C115 H115 109.00 no
H115' C115 H115" 109.00 no
H115' C115 H115 109.00 no
H115" C115 H115 110.00 no
C113 C116 H116' 109.00 no
C113 C116 H116" 109.00 no
C113 C116 H116 109.00 no
H116' C116 H116" 109.00 no
H116' C116 H116 109.00 no
H116" C116 H116 110.00 no
O1 C117 H117' 111.00 no
O1 C117 H117 111.00 no
C118 C117 H117' 111.00 no
C118 C117 H117 111.00 no
H117' C117 H117 109.00 no
C117 C118 H118' 111.00 no
C117 C118 H118 111.00 no
C119 C118 H118' 111.00 no
C119 C118 H118 111.00 no
H118' C118 H118 109.00 no
C118 C119 H119' 111.00 no
C118 C119 H119 111.00 no
C120 C119 H119' 111.00 no
C120 C119 H119 111.00 no
H119' C119 H119 109.00 no
O1 C120 H120' 111.00 no
O1 C120 H120 111.00 no
C119 C120 H120' 111.00 no
C119 C120 H120 111.00 no
H120' C120 H120 109.00 no
C22 C21 C26 112.9(7) no
C22 C21 B2 119.3(7) yes
C26 C21 B2 127.6(7) yes
F22 C22 C21 119.6(7) yes
F22 C22 C23 115.7(7) yes
C21 C22 C23 124.7(7) no
F23 C23 C22 120.8(7) yes
F23 C23 C24 119.7(7) yes
C22 C23 C24 119.5(7) no
F24 C24 C23 120.9(7) yes
F24 C24 C25 120.8(7) yes
C23 C24 C25 118.4(7) no
F25 C25 C24 119.4(7) yes
F25 C25 C26 120.0(7) yes
C24 C25 C26 120.6(7) no
F26 C26 C21 121.2(7) yes
F26 C26 C25 115.2(7) yes
C21 C26 C25 123.7(7) no
C28 C27 C212 113.9(7) no
C28 C27 B2 118.7(7) yes
C212 C27 B2 127.4(7) yes
F28 C28 C27 120.1(7) yes
F28 C28 C29 116.2(7) yes
C27 C28 C29 123.8(8) no
F29 C29 C28 120.1(7) yes
F29 C29 C210 121.3(7) yes
C28 C29 C210 118.6(8) no
F210 C210 C29 120.0(8) yes
F210 C210 C211 120.3(8) yes
C29 C210 C211 119.7(8) no
F211 C211 C210 119.3(7) yes
F211 C211 C212 121.7(8) yes
C210 C211 C212 119.0(8) no
F212 C212 C27 121.3(7) yes
F212 C212 C211 113.8(7) yes
C27 C212 C211 124.9(8) no
C214 C213 C218 111.7(7) no
C214 C213 B2 120.4(7) yes
C218 C213 B2 127.7(7) yes
F214 C214 C213 119.5(7) yes
F214 C214 C215 115.5(7) yes
C213 C214 C215 125.0(7) no
F215 C215 C214 121.0(7) yes
F215 C215 C216 119.0(7) yes
C214 C215 C216 120.0(7) no
F216 C216 C215 121.2(7) yes
F216 C216 C217 121.2(7) yes
C215 C216 C217 117.5(7) no
F217 C217 C216 119.1(7) yes
F217 C217 C218 120.6(7) yes
C216 C217 C218 120.3(7) no
F218 C218 C213 119.7(7) yes
F218 C218 C217 114.9(7) yes
C213 C218 C217 125.4(7) no
C220 C219 C224 112.8(7) no
C220 C219 B2 119.8(7) yes
C224 C219 B2 127.4(7) yes
F220 C220 C219 118.1(7) yes
F220 C220 C221 116.4(7) yes
C219 C220 C221 125.5(8) no
F221 C221 C220 121.6(8) yes
F221 C221 C222 120.8(7) yes
C220 C221 C222 117.6(8) no
F222 C222 C221 118.6(8) yes
F222 C222 C223 120.9(8) yes
C221 C222 C223 120.5(8) no
F223 C223 C222 120.1(7) yes
F223 C223 C224 120.3(7) yes
C222 C223 C224 119.6(8) no
F224 C224 C219 120.9(7) yes
F224 C224 C223 115.4(7) yes
C219 C224 C223 123.7(8) no
C21 B2 C27 113.2(7) yes
C21 B2 C213 102.9(6) yes
C21 B2 C219 112.7(7) yes
C27 B2 C213 112.9(7) yes
C27 B2 C219 102.7(6) yes
C213 B2 C219 112.9(7) yes

loop_
_geom_bond_atom_site_label_1
_geom_bond_atom_site_label_2
_geom_bond_distance
_geom_bond_publ_flag
Ta1 O1 2.191(6) yes
Ta1 C11 2.318(8) yes
Ta1 C12 2.399(8) yes
Ta1 C13 2.427(7) yes
Ta1 C14 2.323(8) yes
Ta1 C15 2.314(8) yes
Ta1 C19 2.247(8) yes
Ta1 C110 2.398(7) yes
Ta1 C111 2.459(8) yes
Ta1 C112 2.332(7) yes
Ta1 C113 2.481(8) yes
Ta1 C114 2.407(7) yes
Ta1 H10 1.792(16) no
F22 C22 1.358(9) yes
F23 C23 1.356(9) yes
F24 C24 1.345(9) yes
F25 C25 1.349(9) yes
F26 C26 1.353(9) yes
F28 C28 1.342(9) yes
F29 C29 1.342(11) yes
F210 C210 1.351(9) yes
F211 C211 1.342(10) yes
F212 C212 1.367(9) yes
F214 C214 1.361(9) yes
F215 C215 1.353(9) yes
F216 C216 1.342(9) yes
F217 C217 1.359(9) yes
F218 C218 1.375(9) yes
F220 C220 1.364(9) yes
F221 C221 1.340(10) yes
F222 C222 1.354(9) yes
F223 C223 1.350(10) yes
F224 C224 1.341(9) yes
O1 C120 1.465(10) yes
O1 C117 1.468(10) yes
C11 C15 1.452(11) no
C11 C12 1.428(11) no
C12 C13 1.399(11) no
C13 C14 1.426(11) no
C14 C15 1.440(11) no
C15 C16 1.507(11) no
C16 C19 1.536(11) no
C16 C17 1.530(11) no
C16 C18 1.540(11) no
C19 C110 1.433(11) no
C19 C114 1.463(11) no
C110 C111 1.384(11) no
C111 C112 1.426(11) no
C111 C115 1.496(11) no
C11 H11 0.9500 no
C112 C113 1.428(11) no
C12 H12 0.9500 no
C113 C114 1.365(11) no
C13 H13 0.9500 no
C113 C116 1.513(11) no
C14 H14 0.9500 no
C17 H17' 0.9800 no
C17 H17" 0.9800 no
C17 H17 0.9800 no
C117 C118 1.507(12) no
C18 H18" 0.9800 no
C18 H18' 0.9800 no
C118 C119 1.514(11) no
C18 H18 0.9800 no
C119 C120 1.549(11) no
C110 H110 0.9500 no
C112 H112 0.9500 no
C114 H114 0.9500 no
C115 H115 0.9800 no
C115 H115' 0.9800 no
C115 H115" 0.9800 no
C116 H116 0.9800 no
C116 H116" 0.9800 no
C116 H116' 0.9800 no
C117 H117' 0.9900 no
C117 H117 0.9900 no
C118 H118' 0.9900 no
C118 H118 0.9900 no
C119 H119 0.9900 no
C119 H119' 0.9900 no
C120 H120 0.9900 no
C120 H120' 0.9900 no
C21 C22 1.393(10) no
C21 C26 1.389(11) no
C21 B2 1.651(12) yes
C22 C23 1.370(11) no
C23 C24 1.379(11) no
C24 C25 1.362(11) no
C25 C26 1.381(11) no
C27 C28 1.401(11) no
C27 B2 1.670(13) yes
C27 C212 1.363(11) no
C28 C29 1.393(11) no
C29 C210 1.367(12) no
C210 C211 1.385(13) no
C211 C212 1.374(11) no
C213 C214 1.388(11) no
C213 C218 1.396(11) no
C213 B2 1.646(12) yes
C214 C215 1.381(11) no
C215 C216 1.371(11) no
C216 C217 1.383(11) no
C217 C218 1.356(11) no
C219 C220 1.400(11) no
C219 C224 1.389(11) no
C219 B2 1.666(12) yes
C220 C221 1.372(12) no
C221 C222 1.380(13) no
C222 C223 1.358(12) no
C223 C224 1.383(11) no

loop_
_geom_contact_atom_site_label_1
_geom_contact_atom_site_label_2
_geom_contact_distance
_geom_contact_site_symmetry_2
_geom_contact_publ_flag
Ta1 C116 3.676(8) . no
F22 F218 2.809(6) . no
F22 C27 2.926(8) . no
F22 C119 3.169(9) 1_565 no
F22 C120 3.025(9) 1_565 no
F22 C212 2.964(9) . no
F22 F23 2.654(6) . no
F22 F212 2.823(6) . no
F22 C218 3.145(9) . no
F22 C213 3.138(9) . no
F23 F24 2.741(6) . no
F23 F22 2.654(6) . no
F23 F24 2.922(6) 3_675 no
F24 F25 2.713(6) . no
F24 F23 2.741(6) . no
F24 C115 3.320(9) 2_655 no
F24 F24 2.936(6) 3_675 no
F24 F23 2.922(6) 3_675 no
F24 C112 3.284(9) 2_655 no
F25 F24 2.713(6) . no
F25 C118 3.303(10) 4_554 no
F25 F211 3.032(6) 4_564 no
F25 C117 3.113(9) 4_554 no
F25 F26 2.631(6) . no
F26 C220 2.724(9) . no
F26 F214 2.912(6) . no
F26 C219 2.840(9) . no
F26 F220 2.800(6) . no
F26 F25 2.631(6) . no
F26 C117 3.358(9) 4_554 no
F28 C224 3.219(9) . no
F28 C219 3.157(9) . no
F28 F29 2.659(6) . no
F28 F223 3.093(8) 3_565 no
F28 C218 2.996(9) . no
F28 C213 2.917(9) . no
F28 F218 2.851(6) . no
F28 F224 2.864(6) . no
F29 F215 2.821(6) 4_565 no
F29 F28 2.659(6) . no
F29 C110 3.295(8) . no
F29 F210 2.739(7) . no
F22 H119 2.7300 1_565 no
F22 H120' 2.6800 1_565 no
F24 H115' 2.6300 2_655 no
F24 H112 2.4300 2_655 no
F25 H118 2.6400 4_554 no
F25 H117 2.5200 4_554 no
F26 H117 2.6500 4_554 no
F210 F211 2.724(8) . no
F210 F29 2.739(7) . no
F210 C26 3.284(9) 4_565 no
F210 C111 3.143(9) . no
F210 C115 3.220(9) . no
F210 F214 2.986(7) 4_565 no
F210 C25 3.323(9) 4_565 no
F211 F210 2.724(8) . no
F211 F25 3.032(6) 4_565 no
F211 F212 2.635(6) . no
F212 C22 2.763(9) . no
F212 F22 2.823(6) . no
F212 C21 2.840(9) . no
F212 F211 2.635(6) . no
F212 F220 2.876(6) . no
F214 C219 2.916(9) . no
F214 F224 2.778(6) . no
F214 C21 3.190(9) . no
F214 C26 3.235(9) . no
F214 F215 2.666(6) . no
F214 C224 2.904(9) . no
F214 F26 2.912(6) . no
F214 F210 2.986(7) 4_564 no
F215 F216 2.721(6) . no
F215 C15 3.144(9) 3_565 no
F215 F29 2.821(6) 4_564 no
F215 F214 2.666(6) . no
F216 F215 2.721(6) . no
F216 F217 2.739(6) . no
F216 C217 3.312(9) 3_575 no
F216 F222 3.068(7) 1_565 no
F216 F217 2.948(6) 3_575 no
F217 F216 2.739(6) . no
F217 C216 2.976(9) 3_575 no
F217 F218 2.630(6) . no
F217 F222 2.735(7) 1_565 no
F217 C217 3.266(9) 3_575 no
F217 F216 2.948(6) 3_575 no
F218 F28 2.851(6) . no
F218 F217 2.630(6) . no
F218 C28 2.743(8) . no
F218 F22 2.809(6) . no
F218 C27 2.821(8) . no
F218 C14 3.230(9) 1_565 no
F220 C118 3.198(10) 2_655 no
F220 F221 2.681(6) . no
F220 F212 2.876(6) . no
F220 C116 3.267(9) . no
F220 C27 3.162(8) . no
F220 F26 2.800(6) . no
F220 C212 3.205(9) . no
F220 C26 2.936(9) . no
F220 C21 2.898(8) . no
F221 F220 2.681(6) . no
F221 F222 2.715(7) . no
F222 F217 2.735(7) 1_545 no
F222 C217 2.829(9) 1_545 no
F222 C216 2.996(9) 1_545 no
F222 F216 3.068(7) 1_545 no
F222 C115 3.164(9) 4_554 no
F222 F223 2.729(7) . no
F222 F221 2.715(7) . no
F223 F224 2.639(6) . no
F223 F222 2.729(7) . no
F223 F28 3.093(8) 3_565 no
F224 C17 3.185(9) 3_565 no
F224 C213 2.844(8) . no
F224 F214 2.778(6) . no
F224 F223 2.639(6) . no
F224 F28 2.864(6) . no
F224 C214 2.764(9) . no
F210 H115 2.5800 . no
F212 H119' 2.7500 2_655 no
F212 H118' 2.6100 2_655 no
F215 H18 2.8400 3_565 no
F215 H110 2.5400 4_564 no
F215 H17" 2.8200 3_565 no
F217 H17 2.8200 1_565 no
F217 H14 2.7000 1_565 no
F218 H120' 2.7200 1_565 no
F218 H14 2.5600 1_565 no
F220 H118 2.7600 2_655 no
F220 H116 2.6600 . no
F220 H118' 2.7800 2_655 no
F221 H115' 2.8100 4_554 no
F222 H115" 2.4800 4_554 no
F224 H17" 2.5700 3_565 no
O1 C13 2.967(10) . no
O1 C14 3.284(10) . no
O1 C112 3.061(8) . no
O1 C113 2.954(9) . no
O1 C116 3.233(9) . no
O1 H10 2.81(4) . no
O1 H116' 2.7800 . no
C11 C110 2.981(10) . no
C11 C13 2.296(11) . no
C11 C14 2.314(11) . no
C11 C16 2.610(11) . no
C11 C19 2.957(11) . no
C12 C223 3.599(12) 4_555 no
C12 C14 2.296(11) . no
C12 C15 2.329(11) . no
C12 C18 3.500(11) 2_545 no
C13 C11 2.296(11) . no
C13 O1 2.967(10) . no
C13 C15 2.323(10) . no
C13 C120 3.364(11) . no
C14 C19 3.054(11) . no
C14 F218 3.230(9) 1_545 no
C14 C114 3.279(10) . no
C14 C16 2.615(11) . no
C14 C12 2.296(11) . no
C14 C120 3.475(11) . no
C14 O1 3.284(10) . no
C14 C11 2.314(11) . no
C15 C19 2.261(11) . no
C15 C114 3.113(11) . no
C15 F215 3.144(9) 3_565 no
C15 C13 2.323(10) . no
C15 C12 2.329(11) . no
C15 C110 2.978(11) . no
C17 F224 3.185(9) 3_565 no
C18 C12 3.500(11) 2_555 no
C19 C15 2.261(11) . no
C19 C29 3.445(11) . no
C19 C113 2.452(11) . no
C19 C112 2.784(11) . no
C19 C111 2.458(11) . no
C19 C14 3.054(11) . no
C19 C11 2.957(11) . no
C21 F220 2.898(8) . no
C21 F214 3.190(9) . no
C21 F212 2.840(9) . no
C22 C212 3.307(11) . no
C22 C115 3.535(11) 4_564 no
C22 F212 2.763(9) . no
C23 C115 3.507(11) 4_564 no
C25 F210 3.323(9) 4_564 no
C26 F210 3.284(9) 4_564 no
C26 F220 2.936(9) . no
C26 F214 3.235(9) . no
C26 C220 3.277(11) . no
C27 F218 2.821(8) . no
C27 F22 2.926(8) . no
C27 F220 3.162(8) . no
C28 F218 2.743(8) . no
C28 C218 3.304(11) . no
C29 C19 3.445(11) . no
C29 C110 3.464(11) . no
C110 C210 3.526(11) . no
C110 C112 2.399(11) . no
C110 C11 2.981(10) . no
C110 C16 2.568(11) . no
C110 C29 3.464(11) . no
C110 C15 2.978(11) . no
C110 C114 2.477(11) . no
C110 F29 3.295(8) . no
C110 C115 2.525(11) . no
C110 C113 2.827(11) . no
C11 H12 2.1300 . no
C11 H110 3.0200 . no
C11 H18" 2.7300 . no
C111 C113 2.492(11) . no
C111 C210 3.480(11) . no
C111 C19 2.458(11) . no
C11 H10 2.81(4) . no
C111 C114 2.851(11) . no
C111 F210 3.143(9) . no
C112 F24 3.284(9) 2_645 no
C12 H11 2.1300 . no
C12 H13 2.1000 . no
C112 C115 2.537(11) . no
C112 C116 2.525(11) . no
C112 C110 2.399(11) . no
C12 H10 2.55(5) . no
C112 O1 3.061(8) . no
C112 C19 2.784(11) . no
C112 C114 2.401(11) . no
C113 C111 2.492(11) . no
C13 H12 2.1000 . no
C13 H14 2.1300 . no
C113 C110 2.827(11) . no
C113 C211 3.600(11) . no
C113 C19 2.452(11) . no
C13 H120' 2.9200 . no
C113 O1 2.954(9) . no
C114 C110 2.477(11) . no
C114 C15 3.113(11) . no
C114 C116 2.531(11) . no
C14 H13 2.1200 . no
C114 C14 3.279(10) . no
C114 C111 2.851(11) . no
C114 C112 2.401(11) . no
C14 H17 2.7100 . no
C114 C16 2.617(11) . no
C15 H14 2.1400 . no
C115 F222 3.164(9) 4_555 no
C115 C22 3.535(11) 4_565 no
C15 H11 2.1500 . no
C115 F24 3.320(9) 2_645 no
C115 C23 3.507(11) 4_565 no
C115 F210 3.220(9) . no
C116 O1 3.233(9) . no
C116 Ta1 3.676(8) . no
C116 C120 3.450(12) . no
C116 F220 3.267(9) . no
C17 H114 2.6500 . no
C17 H14 2.8700 . no
C117 F25 3.113(9) 4_555 no
C117 F26 3.358(9) 4_555 no
C18 H11 2.9600 . no
C118 F220 3.198(10) 2_645 no
C118 F25 3.303(10) 4_555 no
C18 H110 2.6800 . no
C19 H114 2.1000 . no
C19 H110 2.0700 . no
C119 F22 3.169(9) 1_545 no
C120 C116 3.450(12) . no
C120 F22 3.025(9) 1_545 no
C22 H115 2.9600 4_564 no
C23 H115 2.9000 4_564 no
C24 H112 2.9800 2_655 no
C24 H115 3.0000 4_564 no
C29 H13 2.9600 1_565 no
C210 C111 3.480(11) . no
C110 H18" 2.7600 . no
C110 H10 3.01(6) . no
C210 C110 3.526(11) . no
C110 H11 2.8800 . no
C211 C113 3.600(11) . no
C111 H10 2.50(6) . no
C111 H110 2.0300 . no
C111 H112 2.0600 . no
C212 C22 3.307(11) . no
C212 F220 3.205(9) . no
C112 H10 2.72(6) . no
C212 F22 2.964(9) . no
C113 H114 2.0200 . no
C213 F224 2.844(8) . no
C113 H112 2.0700 . no
C213 F22 3.138(9) . no
C213 F28 2.917(9) . no
C214 F224 2.764(9) . no
C214 C224 3.288(11) . no
C114 H17 2.6600 . no
C116 H120 2.9300 . no
C216 F217 2.976(9) 3_575 no
C216 F222 2.996(9) 1_565 no
C216 C217 3.597(11) 3_575 no
C217 C216 3.597(11) 3_575 no
C217 F216 3.312(9) 3_575 no
C217 F222 2.829(9) 1_565 no
C217 C217 3.595(11) 3_575 no
C217 F217 3.266(9) 3_575 no
C218 C28 3.304(11) . no
C218 F22 3.145(9) . no
C218 F28 2.996(9) . no
C219 F28 3.157(9) . no
C219 F214 2.916(9) . no
C219 F26 2.840(9) . no
C120 H13 3.0800 . no
C220 C26 3.277(11) . no
C220 F26 2.724(9) . no
C120 H116' 3.0400 . no
C223 C12 3.599(12) 4_554 no
C224 F28 3.219(9) . no
C224 C214 3.288(11) . no
C224 F214 2.904(9) . no
C210 H13 3.1000 1_565 no
C214 H115" 3.0800 4_564 no
C215 H17" 2.8800 3_565 no
C215 H110 2.9100 4_564 no
C215 H115" 2.9500 4_564 no
C216 H115" 3.0600 4_564 no
C220 H114 3.0400 . no
C223 H12 2.8900 4_554 no
H115' F221 2.8100 4_555 no
H115' H10 2.6000 . no
H115' H112 2.5500 . no
H115' F24 2.6300 2_645 no
H115" F222 2.4800 4_555 no
H115" C214 3.0800 4_565 no
H115" H110 2.4000 . no
H115" C216 3.0600 4_565 no
H115" C215 2.9500 4_565 no
H116' H112 2.4900 . no
H116' C120 3.0400 . no
H116' O1 2.7800 . no
H118' F212 2.6100 2_645 no
H118' F220 2.7800 2_645 no
H119' F212 2.7500 2_645 no
H120' H13 2.4400 . no
H120' F22 2.6800 1_545 no
H120' F218 2.7200 1_545 no
H120' C13 2.9200 . no
H10 H115' 2.6000 . no
H10 H12 2.5700 . no
H10 C117 3.06(6) . no
H10 C115 2.92(6) . no
H10 O1 2.81(4) . no
H10 C11 2.81(4) . no
H10 C12 2.55(5) . no
H10 C110 3.01(6) . no
H10 C111 2.50(6) . no
H10 C112 2.72(6) . no
H11 H18" 2.3100 . no
H11 C18 2.9600 . no
H12 C223 2.8900 4_555 no
H13 C120 3.0800 . no
H13 C210 3.1000 1_545 no
H13 C29 2.9600 1_545 no
H13 H120' 2.4400 . no
H14 F217 2.7000 1_545 no
H14 F218 2.5600 1_545 no
H14 C17 2.8700 . no
H14 H17 2.2800 . no
H17 F217 2.8200 1_545 no
H17 C14 2.7100 . no
H17 C114 2.6600 . no
H17 H14 2.2800 . no
H17 H114 2.1300 . no
H17' H18' 2.5500 . no
H17" F215 2.8200 3_565 no
H17" F224 2.5700 3_565 no
H17" C215 2.8800 3_565 no
H17" H18 2.4100 . no
H18 F215 2.8400 3_565 no
H18 H17" 2.4100 . no
H18' H17' 2.5500 . no
H18" H11 2.3100 . no
H18" C11 2.7300 . no
H18" C110 2.7600 . no
H18" H110 2.1900 . no
H110 C215 2.9100 4_565 no
H110 C18 2.6800 . no
H110 H115" 2.4000 . no
H110 H18" 2.1900 . no
H110 F215 2.5400 4_565 no
H112 H116' 2.4900 . no
H112 F24 2.4300 2_645 no
H112 C24 2.9800 2_645 no
H112 H115' 2.5500 . no
H114 C220 3.0400 . no
H114 H17 2.1300 . no
H114 C17 2.6500 . no
H114 H116 2.4300 . no
H115 F210 2.5800 . no
H115 C22 2.9600 4_565 no
H115 C23 2.9000 4_565 no
H115 C24 3.0000 4_565 no
H116 F220 2.6600 . no
H116 H114 2.4300 . no
H116 H120 2.5300 . no
H117 F26 2.6500 4_555 no
H117 F25 2.5200 4_555 no
H118 F220 2.7600 2_645 no
H118 F25 2.6400 4_555 no
H119 F22 2.7300 1_545 no
H120 C116 2.9300 . no
H120 H116 2.5300 . no

loop_
_geom_hbond_atom_site_label_D
_geom_hbond_atom_site_label_H
_geom_hbond_atom_site_label_A
_geom_hbond_distance_DH
_geom_hbond_distance_HA
_geom_hbond_distance_DA
_geom_hbond_angle_DHA
_geom_hbond_site_symmetry_A
_geom_hbond_publ_flag
C115 H115" F222 0.9800 2.4800 3.164(9) 127.00 4_555 yes
C110 H110 F215 0.9500 2.5400 3.388(8) 149.00 4_565 yes
C112 H112 F24 0.9500 2.4300 3.284(9) 150.00 2_645 yes
C117 H117 F25 0.9900 2.5200 3.113(9) 118.00 4_555 yes

loop_
_geom_torsion_atom_site_label_1
_geom_torsion_atom_site_label_2
_geom_torsion_atom_site_label_3
_geom_torsion_atom_site_label_4
_geom_torsion
_geom_torsion_publ_flag
C11 Ta1 O1 C117 -74.9(6) no
C11 Ta1 O1 C120 79.3(6) no
C12 Ta1 O1 C117 -65.3(5) no
C12 Ta1 O1 C120 88.9(6) no
C13 Ta1 O1 C117 -91.3(5) no
C13 Ta1 O1 C120 63.0(5) no
C14 Ta1 O1 C117 -123.5(5) no
C14 Ta1 O1 C120 30.8(6) no
C15 Ta1 O1 C117 -124.7(5) no
C15 Ta1 O1 C120 29.6(6) no
C19 Ta1 O1 C117 151.9(5) no
C19 Ta1 O1 C120 -53.9(6) no
C110 Ta1 O1 C117 97.2(6) no
C110 Ta1 O1 C120 -108.5(6) no
C111 Ta1 O1 C117 74.6(5) no
C111 Ta1 O1 C120 -131.1(5) no
C112 Ta1 O1 C117 88.7(5) no
C112 Ta1 O1 C120 -117.1(6) no
C113 Ta1 O1 C117 122.7(5) no
C113 Ta1 O1 C120 -83.0(6) no
C114 Ta1 O1 C117 148.3(5) no
C114 Ta1 O1 C120 -57.5(6) no
O1 Ta1 C11 C12 16.5(6) no
O1 Ta1 C11 C15 -98.5(5) no
C12 Ta1 C11 C15 -114.9(6) no
C13 Ta1 C11 C12 35.5(4) no
C13 Ta1 C11 C15 -79.4(5) no
C14 Ta1 C11 C12 76.5(5) no
C14 Ta1 C11 C15 -38.5(4) no
C15 Ta1 C11 C12 114.9(6) no
C19 Ta1 C11 C12 164.7(5) no
C19 Ta1 C11 C15 49.8(4) no
C110 Ta1 C11 C12 -159.0(5) no
C110 Ta1 C11 C15 86.1(5) no
C111 Ta1 C11 C12 -136.0(5) no
C111 Ta1 C11 C15 109.1(4) no
C112 Ta1 C11 C12 -139.3(5) no
C112 Ta1 C11 C15 105.8(5) no
C113 Ta1 C11 C12 167.0(5) no
C113 Ta1 C11 C15 52.1(6) no
C114 Ta1 C11 C12 148.8(4) no
C114 Ta1 C11 C15 33.8(5) no
O1 Ta1 C12 C11 -168.3(4) no
O1 Ta1 C12 C13 -50.9(5) no
C11 Ta1 C12 C13 117.5(7) no
C13 Ta1 C12 C11 -117.5(7) no
C14 Ta1 C12 C11 -81.6(5) no
C14 Ta1 C12 C13 35.9(4) no
C15 Ta1 C12 C11 -38.9(5) no
C15 Ta1 C12 C13 78.6(5) no
C19 Ta1 C12 C11 -16.7(5) no
C19 Ta1 C12 C13 100.8(5) no
C110 Ta1 C12 C11 22.1(5) no
C110 Ta1 C12 C13 139.6(4) no
C111 Ta1 C12 C11 56.4(5) no
C111 Ta1 C12 C13 173.9(4) no
C112 Ta1 C12 C11 89.4(7) no
C112 Ta1 C12 C13 -153.2(5) no
C114 Ta1 C12 C11 -49.3(6) no
C114 Ta1 C12 C13 68.2(6) no
O1 Ta1 C13 C12 129.4(5) no
O1 Ta1 C13 C14 -111.3(5) no
C11 Ta1 C13 C12 -37.2(5) no
C11 Ta1 C13 C14 82.2(5) no
C12 Ta1 C13 C14 119.3(7) no
C14 Ta1 C13 C12 -119.3(7) no
C15 Ta1 C13 C12 -80.4(5) no
C15 Ta1 C13 C14 38.9(4) no
C19 Ta1 C13 C12 -95.7(5) no
C19 Ta1 C13 C14 23.6(5) no
C110 Ta1 C13 C12 -57.2(6) no
C110 Ta1 C13 C14 62.1(6) no
C111 Ta1 C13 C12 -13.8(10) no
C111 Ta1 C13 C14 105.5(8) no
C113 Ta1 C13 C12 -172.9(4) no
C113 Ta1 C13 C14 -53.6(6) no
C114 Ta1 C13 C12 -137.1(5) no
C114 Ta1 C13 C14 -17.8(5) no
O1 Ta1 C14 C13 66.8(4) no
O1 Ta1 C14 C15 -178.5(4) no
C11 Ta1 C14 C13 -76.0(5) no
C11 Ta1 C14 C15 38.8(4) no
C12 Ta1 C14 C13 -34.7(4) no
C12 Ta1 C14 C15 80.1(5) no
C13 Ta1 C14 C15 114.8(6) no
C15 Ta1 C14 C13 -114.8(6) no
C19 Ta1 C14 C13 -158.8(5) no
C19 Ta1 C14 C15 -44.0(5) no
C110 Ta1 C14 C13 -136.7(4) no
C110 Ta1 C14 C15 -21.9(5) no
C111 Ta1 C14 C13 -142.3(5) no
C111 Ta1 C14 C15 -27.5(7) no
C112 Ta1 C14 C13 152.9(5) no
C112 Ta1 C14 C15 -92.3(6) no
C113 Ta1 C14 C13 145.3(4) no
C113 Ta1 C14 C15 -99.9(5) no
C114 Ta1 C14 C13 164.9(5) no
C114 Ta1 C14 C15 -80.3(5) no
O1 Ta1 C15 C11 116.5(4) no
O1 Ta1 C15 C14 2.0(6) no
O1 Ta1 C15 C16 -121.5(5) no
C11 Ta1 C15 C14 -114.5(6) no
C11 Ta1 C15 C16 122.1(7) no
C12 Ta1 C15 C11 37.5(4) no
C12 Ta1 C15 C14 -77.0(5) no
C12 Ta1 C15 C16 159.6(6) no
C13 Ta1 C15 C11 77.0(5) no
C13 Ta1 C15 C14 -37.4(4) no
C13 Ta1 C15 C16 -160.9(6) no
C14 Ta1 C15 C11 114.5(6) no
C14 Ta1 C15 C16 -123.5(7) no
C19 Ta1 C15 C11 -118.9(5) no
C19 Ta1 C15 C14 126.6(5) no
C19 Ta1 C15 C16 3.2(4) no
C110 Ta1 C15 C11 -86.1(5) no
C110 Ta1 C15 C14 159.4(5) no
C110 Ta1 C15 C16 36.0(5) no
C111 Ta1 C15 C11 -82.0(5) no
C111 Ta1 C15 C14 163.6(4) no
C111 Ta1 C15 C16 40.1(5) no
C112 Ta1 C15 C11 -113.3(5) no
C112 Ta1 C15 C14 132.3(5) no
C112 Ta1 C15 C16 8.8(7) no
C113 Ta1 C15 C11 -148.4(4) no
C113 Ta1 C15 C14 97.2(5) no
C113 Ta1 C15 C16 -26.3(6) no
C114 Ta1 C15 C11 -149.0(5) no
C114 Ta1 C15 C14 96.5(5) no
C114 Ta1 C15 C16 -27.0(5) no
O1 Ta1 C19 C16 113.9(5) no
O1 Ta1 C19 C110 -128.1(4) no
O1 Ta1 C19 C114 -6.0(6) no
C11 Ta1 C19 C16 -35.0(5) no
C11 Ta1 C19 C110 83.0(5) no
C11 Ta1 C19 C114 -154.9(5) no
C12 Ta1 C19 C16 -25.4(6) no
C12 Ta1 C19 C110 92.6(5) no
C12 Ta1 C19 C114 -145.3(4) no
C13 Ta1 C19 C16 12.0(6) no
C13 Ta1 C19 C110 130.0(4) no
C13 Ta1 C19 C114 -107.9(4) no
C14 Ta1 C19 C16 25.3(5) no
C14 Ta1 C19 C110 143.3(5) no
C14 Ta1 C19 C114 -94.6(5) no
C15 Ta1 C19 C16 -3.2(4) no
C15 Ta1 C19 C110 114.9(5) no
C15 Ta1 C19 C114 -123.1(5) no
C110 Ta1 C19 C16 -118.0(7) no
C110 Ta1 C19 C114 122.1(6) no
C111 Ta1 C19 C16 -144.1(6) no
C111 Ta1 C19 C110 -26.1(4) no
C111 Ta1 C19 C114 96.0(5) no
C112 Ta1 C19 C16 -179.0(5) no
C112 Ta1 C19 C110 -60.9(4) no
C112 Ta1 C19 C114 61.1(4) no
C113 Ta1 C19 C16 146.5(6) no
C113 Ta1 C19 C110 -95.4(5) no
C113 Ta1 C19 C114 26.6(4) no
C114 Ta1 C19 C16 119.9(7) no
C114 Ta1 C19 C110 -122.1(6) no
O1 Ta1 C110 C19 95.4(6) no
O1 Ta1 C110 C111 -38.8(7) no
C11 Ta1 C110 C19 -90.2(5) no
C11 Ta1 C110 C111 135.6(5) no
C12 Ta1 C110 C19 -103.0(5) no
C12 Ta1 C110 C111 122.8(5) no
C13 Ta1 C110 C19 -73.0(6) no
C13 Ta1 C110 C111 152.8(4) no
C14 Ta1 C110 C19 -39.9(5) no
C14 Ta1 C110 C111 -174.1(4) no
C15 Ta1 C110 C19 -52.9(5) no
C15 Ta1 C110 C111 172.9(5) no
C19 Ta1 C110 C111 -134.2(7) no
C111 Ta1 C110 C19 134.2(7) no
C112 Ta1 C110 C19 105.1(5) no
C112 Ta1 C110 C111 -29.1(4) no
C113 Ta1 C110 C19 68.9(5) no
C113 Ta1 C110 C111 -65.3(5) no
C114 Ta1 C110 C19 34.7(4) no
C114 Ta1 C110 C111 -99.5(5) no
O1 Ta1 C111 C110 156.7(4) no
O1 Ta1 C111 C112 25.3(5) no
O1 Ta1 C111 C115 -86.4(7) no
C11 Ta1 C111 C110 -44.6(5) no
C11 Ta1 C111 C112 -176.0(5) no
C11 Ta1 C111 C115 72.4(7) no
C12 Ta1 C111 C110 -74.0(5) no
C12 Ta1 C111 C112 154.6(4) no
C12 Ta1 C111 C115 43.0(8) no
C13 Ta1 C111 C110 -64.6(9) no
C13 Ta1 C111 C112 163.9(6) no
C13 Ta1 C111 C115 52.3(11) no
C14 Ta1 C111 C110 9.6(7) no
C14 Ta1 C111 C112 -121.9(5) no
C14 Ta1 C111 C115 126.5(7) no
C15 Ta1 C111 C110 -7.4(5) no
C15 Ta1 C111 C112 -138.9(5) no
C15 Ta1 C111 C115 109.5(7) no
C19 Ta1 C111 C110 28.1(5) no
C19 Ta1 C111 C112 -103.3(5) no
C19 Ta1 C111 C115 145.0(8) no
C110 Ta1 C111 C112 -131.4(7) no
C110 Ta1 C111 C115 116.9(9) no
C112 Ta1 C111 C110 131.4(7) no
C112 Ta1 C111 C115 -111.6(9) no
C113 Ta1 C111 C110 100.0(5) no
C113 Ta1 C111 C112 -31.5(4) no
C113 Ta1 C111 C115 -143.1(8) no
C114 Ta1 C111 C110 66.6(5) no
C114 Ta1 C111 C112 -64.9(5) no
C114 Ta1 C111 C115 -176.5(8) no
O1 Ta1 C112 C111 -157.6(5) no
O1 Ta1 C112 C113 76.1(4) no
C11 Ta1 C112 C111 5.7(6) no
C11 Ta1 C112 C113 -120.6(5) no
C12 Ta1 C112 C111 -51.5(8) no
C12 Ta1 C112 C113 -177.8(5) no
C14 Ta1 C112 C111 113.9(6) no
C14 Ta1 C112 C113 -12.4(7) no
C15 Ta1 C112 C111 58.7(6) no
C15 Ta1 C112 C113 -67.7(6) no
C19 Ta1 C112 C111 63.7(5) no
C19 Ta1 C112 C113 -62.6(5) no
C110 Ta1 C112 C111 27.9(4) no
C110 Ta1 C112 C113 -98.4(5) no
C111 Ta1 C112 C113 -126.3(7) no
C113 Ta1 C112 C111 126.3(7) no
C114 Ta1 C112 C111 100.2(5) no
C114 Ta1 C112 C113 -26.1(4) no
O1 Ta1 C113 C112 -98.8(4) no
O1 Ta1 C113 C114 127.1(5) no
O1 Ta1 C113 C116 9.3(7) no
C11 Ta1 C113 C112 101.8(6) no
C11 Ta1 C113 C114 -32.4(7) no
C11 Ta1 C113 C116 -150.2(6) no
C13 Ta1 C113 C112 -157.0(4) no
C13 Ta1 C113 C114 68.9(6) no
C13 Ta1 C113 C116 -48.9(9) no
C14 Ta1 C113 C112 172.8(4) no
C14 Ta1 C113 C114 38.7(5) no
C14 Ta1 C113 C116 -79.1(8) no
C15 Ta1 C113 C112 132.9(4) no
C15 Ta1 C113 C114 -1.2(5) no
C15 Ta1 C113 C116 -119.0(7) no
C19 Ta1 C113 C112 104.3(5) no
C19 Ta1 C113 C114 -29.8(4) no
C19 Ta1 C113 C116 -147.6(8) no
C110 Ta1 C113 C112 66.3(4) no
C110 Ta1 C113 C114 -67.8(5) no
C110 Ta1 C113 C116 174.4(8) no
C111 Ta1 C113 C112 31.6(4) no
C111 Ta1 C113 C114 -102.5(5) no
C111 Ta1 C113 C116 139.7(8) no
C112 Ta1 C113 C114 -134.1(7) no
C112 Ta1 C113 C116 108.1(9) no
C114 Ta1 C113 C112 134.1(7) no
C114 Ta1 C113 C116 -117.8(9) no
O1 Ta1 C114 C19 175.7(4) no
O1 Ta1 C114 C113 -52.1(5) no
C11 Ta1 C114 C19 27.2(5) no
C11 Ta1 C114 C113 159.4(4) no
C12 Ta1 C114 C19 55.7(6) no
C12 Ta1 C114 C113 -172.1(5) no
C13 Ta1 C114 C19 92.7(5) no
C13 Ta1 C114 C113 -135.1(5) no
C14 Ta1 C114 C19 82.7(5) no
C14 Ta1 C114 C113 -145.1(5) no
C15 Ta1 C114 C19 46.7(5) no
C15 Ta1 C114 C113 178.9(5) no
C19 Ta1 C114 C113 132.2(7) no
C110 Ta1 C114 C19 -34.1(4) no
C110 Ta1 C114 C113 98.1(5) no
C111 Ta1 C114 C19 -68.6(4) no
C111 Ta1 C114 C113 63.6(5) no
C112 Ta1 C114 C19 -104.6(5) no
C112 Ta1 C114 C113 27.6(4) no
C113 Ta1 C114 C19 -132.2(7) no
Ta1 O1 C117 C118 -160.7(5) no
C120 O1 C117 C118 41.1(7) no
Ta1 O1 C120 C119 167.7(4) no
C117 O1 C120 C119 -34.3(7) no
Ta1 C11 C12 C13 -64.3(6) no
C15 C11 C12 Ta1 64.7(5) no
C15 C11 C12 C13 0.4(9) no
Ta1 C11 C15 C14 64.6(5) no
Ta1 C11 C15 C16 -91.6(7) no
C12 C11 C15 Ta1 -67.3(5) no
C12 C11 C15 C14 -2.8(9) no
C12 C11 C15 C16 -159.0(7) no
Ta1 C12 C13 C14 -59.0(5) no
C11 C12 C13 Ta1 61.2(5) no
C11 C12 C13 C14 2.2(9) no
Ta1 C13 C14 C15 -65.1(5) no
C12 C13 C14 Ta1 61.2(6) no
C12 C13 C14 C15 -3.9(9) no
Ta1 C14 C15 C11 -64.3(5) no
Ta1 C14 C15 C16 91.5(7) no
C13 C14 C15 Ta1 68.4(5) no
C13 C14 C15 C11 4.1(9) no
C13 C14 C15 C16 159.9(7) no
Ta1 C15 C16 C17 113.4(6) no
Ta1 C15 C16 C18 -123.4(6) no
Ta1 C15 C16 C19 -4.0(6) no
C11 C15 C16 C17 -171.0(7) no
C11 C15 C16 C18 -47.8(10) no
C11 C15 C16 C19 71.6(9) no
C14 C15 C16 C17 37.3(11) no
C14 C15 C16 C18 160.5(7) no
C14 C15 C16 C19 -80.2(9) no
C15 C16 C19 Ta1 4.2(6) no
C15 C16 C19 C110 -79.2(8) no
C15 C16 C19 C114 87.7(8) no
C17 C16 C19 Ta1 -113.2(6) no
C17 C16 C19 C110 163.4(7) no
C17 C16 C19 C114 -29.7(10) no
C18 C16 C19 Ta1 122.7(6) no
C18 C16 C19 C110 39.3(10) no
C18 C16 C19 C114 -153.7(7) no
C16 C19 C110 Ta1 98.4(7) no
C114 C19 C110 Ta1 -69.1(6) no
Ta1 C19 C110 C111 54.5(7) no
C16 C19 C110 C111 152.9(7) no
C114 C19 C110 C111 -14.5(10) no
Ta1 C19 C114 C113 -56.6(6) no
C16 C19 C114 C113 -154.6(7) no
C110 C19 C114 C113 12.6(10) no
C110 C19 C114 Ta1 69.2(6) no
C16 C19 C114 Ta1 -98.1(7) no
C26 C21 C22 F22 176.7(7) no
C26 C21 C22 C23 -5.1(12) no
B2 C21 C22 F22 1.0(11) no
B2 C21 C22 C23 179.2(8) no
C22 C21 C26 F26 -176.4(7) no
C22 C21 C26 C25 4.0(11) no
B2 C21 C26 F26 -1.1(12) no
B2 C21 C26 C25 179.3(8) no
C22 C21 B2 C27 -50.6(9) no
C22 C21 B2 C213 71.5(9) no
C22 C21 B2 C219 -166.6(7) no
C26 C21 B2 C27 134.3(8) no
C26 C21 B2 C213 -103.6(9) no
C26 C21 B2 C219 18.3(11) no
F22 C22 C23 F23 1.1(11) no
F22 C22 C23 C24 -178.5(7) no
C21 C22 C23 F23 -177.2(7) no
C21 C22 C23 C24 3.2(12) no
F23 C23 C24 F24 -0.4(11) no
F23 C23 C24 C25 -179.4(7) no
C22 C23 C24 F24 179.2(7) no
C22 C23 C24 C25 0.1(12) no
F24 C24 C25 F25 1.0(11) no
F24 C24 C25 C26 179.9(7) no
C23 C24 C25 F25 -180.0(7) no
C23 C24 C25 C26 -1.1(12) no
F25 C25 C26 F26 -1.9(10) no
F25 C25 C26 C21 177.8(7) no
C24 C25 C26 F26 179.2(7) no
C24 C25 C26 C21 -1.1(13) no
C212 C27 C28 F28 -176.2(6) no
C212 C27 C28 C29 5.1(10) no
B2 C27 C28 F28 1.3(9) no
B2 C27 C28 C29 -177.4(7) no
C28 C27 B2 C21 165.4(6) no
C28 C27 B2 C213 49.0(9) no
C28 C27 B2 C219 -72.8(8) no
C212 C27 B2 C21 -17.5(10) no
C212 C27 B2 C213 -133.8(8) no
C212 C27 B2 C219 104.3(8) no
C28 C27 C212 C211 -4.9(11) no
C28 C27 C212 F212 177.4(6) no
B2 C27 C212 F212 0.2(11) no
B2 C27 C212 C211 177.9(7) no
F28 C28 C29 F29 -1.7(10) no
C27 C28 C29 C210 -2.6(11) no
F28 C28 C29 C210 178.7(6) no
C27 C28 C29 F29 177.0(6) no
C28 C29 C210 F210 178.6(6) no
F29 C29 C210 C211 179.8(7) no
C28 C29 C210 C211 -0.6(11) no
F29 C29 C210 F210 -1.1(11) no
F210 C210 C211 F211 2.8(11) no
F210 C210 C211 C212 -178.3(7) no
C29 C210 C211 F211 -178.0(7) no
C29 C210 C211 C212 0.9(12) no
F211 C211 C212 C27 -179.1(7) no
C210 C211 C212 F212 179.9(7) no
C210 C211 C212 C27 2.1(12) no
F211 C211 C212 F212 -1.2(11) no
C218 C213 C214 F214 177.4(6) no
C218 C213 C214 C215 -2.4(11) no
B2 C213 C214 F214 2.7(11) no
B2 C213 C214 C215 -177.1(7) no
C214 C213 C218 F218 -177.3(6) no
C214 C213 C218 C217 1.1(11) no
B2 C213 C218 F218 -3.2(12) no
B2 C213 C218 C217 175.3(8) no
C214 C213 B2 C21 72.0(9) no
C214 C213 B2 C27 -165.7(7) no
C214 C213 B2 C219 -49.8(10) no
C218 C213 B2 C21 -101.7(9) no
C218 C213 B2 C27 20.6(11) no
C218 C213 B2 C219 136.6(8) no
F214 C214 C215 F215 2.2(11) no
F214 C214 C215 C216 -178.1(7) no
C213 C214 C215 F215 -178.0(7) no
C213 C214 C215 C216 1.7(12) no
F215 C215 C216 F216 -1.4(11) no
F215 C215 C216 C217 -179.7(7) no
C214 C215 C216 F216 178.9(7) no
C214 C215 C216 C217 0.6(12) no
F216 C216 C217 F217 0.9(11) no
F216 C216 C217 C218 179.9(7) no
C215 C216 C217 F217 179.2(7) no
C215 C216 C217 C218 -1.8(12) no
F217 C217 C218 F218 -1.6(11) no
F217 C217 C218 C213 179.9(7) no
C216 C217 C218 F218 179.4(7) no
C216 C217 C218 C213 0.9(13) no
C224 C219 C220 F220 -177.3(7) no
C224 C219 C220 C221 4.5(12) no
B2 C219 C220 F220 2.4(11) no
B2 C219 C220 C221 -175.8(8) no
C220 C219 C224 F224 176.2(7) no
C220 C219 C224 C223 -5.1(12) no
B2 C219 C224 F224 -3.4(12) no
B2 C219 C224 C223 175.2(8) no
C220 C219 B2 C21 48.1(10) no
C220 C219 B2 C27 -74.0(9) no
C220 C219 B2 C213 164.1(7) no
C224 C219 B2 C21 -132.3(8) no
C224 C219 B2 C27 105.6(9) no
C224 C219 B2 C213 -16.3(12) no
F220 C220 C221 F221 -0.2(11) no
F220 C220 C221 C222 -178.6(7) no
C219 C220 C221 F221 178.1(7) no
C219 C220 C221 C222 -0.4(13) no
F221 C221 C222 F222 -1.1(12) no
F221 C221 C222 C223 177.9(8) no
C220 C221 C222 F222 177.4(7) no
C220 C221 C222 C223 -3.6(13) no
F222 C222 C223 F223 0.4(12) no
F222 C222 C223 C224 -178.0(7) no
C221 C222 C223 F223 -178.6(7) no
C221 C222 C223 C224 3.0(13) no
F223 C223 C224 F224 2.1(11) no
F223 C223 C224 C219 -176.7(7) no
C222 C223 C224 F224 -179.6(7) no
C222 C223 C224 C219 1.7(13) no
